data_4304728
loop_
_publ_author_name
'Wei-Ying Lee'
'Lan-Chang Liang'

_publ_section_title
;
Fluorinated Diarylamido Complexes of Lithium, Zirconium, and Hafnium
;
_journal_name_full 'Inorganic Chemistry'
_journal_page_first 3298
_journal_page_last 3306
_journal_paper_doi 10.1021/ic702293d
_journal_volume 47
_journal_year 2008
_chemical_formula_moiety 'C44 H60 F2 N2 Zr'
_chemical_formula_sum 'C44 H60 F2 N2 Zr'
_chemical_formula_weight 746.16
_chemical_name_systematic
;
 ?
;
_space_group_IT_number 14
_symmetry_cell_setting monoclinic
_symmetry_space_group_name_Hall '-P 2yn'
_symmetry_space_group_name_H-M 'P 1 21/n 1'
_atom_sites_solution_hydrogens geom
_atom_sites_solution_primary direct
_atom_sites_solution_secondary difmap
_audit_creation_method SHELXL-97
_cell_angle_alpha 90.00
_cell_angle_beta 113.4910(10)
_cell_angle_gamma 90.00
_cell_formula_units_Z 4
_cell_length_a 18.4614(4)
_cell_length_b 12.6894(3)
_cell_length_c 19.2483(5)
_cell_measurement_reflns_used 45068
_cell_measurement_temperature 200(2)
_cell_measurement_theta_max 25.35
_cell_measurement_theta_min 2.037
_cell_volume 4135.48(17)
_computing_cell_refinement 'HKL Scalepack (Otwinowski & Minor 1997)'
_computing_data_collection 'Collect (Nonius BV, 1997-2000)'
_computing_data_reduction 'HKL Denzo and Scalepack (Otwinowski & Minor 19'
_computing_molecular_graphics 'Ortep-3 for Windows (Farrugia, 1997)'
_computing_publication_material 'WinGX publication routines (Farrugia, 1999)'
_computing_structure_refinement 'SHELXL-97 (Sheldrick, 1997)'
_computing_structure_solution 'SHELXS-86 (Sheldrick, 1986)'
_diffrn_ambient_temperature 200(2)
_diffrn_detector_area_resol_mean 9
_diffrn_measured_fraction_theta_full 0.996
_diffrn_measured_fraction_theta_max 0.996
_diffrn_measurement_device_type KappaCCD
_diffrn_measurement_method 'CCD rotation images, thick slices'
_diffrn_radiation_monochromator graphite
_diffrn_radiation_source 'fine-focus sealed tube'
_diffrn_radiation_type MoK\a
_diffrn_radiation_wavelength 0.71073
_diffrn_reflns_av_R_equivalents 0.0922
_diffrn_reflns_av_sigmaI/netI 0.0835
_diffrn_reflns_limit_h_max 22
_diffrn_reflns_limit_h_min -22
_diffrn_reflns_limit_k_max 15
_diffrn_reflns_limit_k_min -15
_diffrn_reflns_limit_l_max 21
_diffrn_reflns_limit_l_min -23
_diffrn_reflns_number 31134
_diffrn_reflns_theta_full 25.36
_diffrn_reflns_theta_max 25.36
_diffrn_reflns_theta_min 2.06
_exptl_absorpt_coefficient_mu 0.305
_exptl_absorpt_correction_T_max 0.9988
_exptl_absorpt_correction_T_min 0.9013
_exptl_absorpt_correction_type multi-scan
_exptl_absorpt_process_details
;
 ?
;
_exptl_crystal_colour colorless
_exptl_crystal_density_diffrn 1.198
_exptl_crystal_density_method 'not measured'
_exptl_crystal_description prism
_exptl_crystal_F_000 1584
_exptl_crystal_size_max 0.24
_exptl_crystal_size_mid 0.2
_exptl_crystal_size_min 0.08
_refine_diff_density_max 0.869
_refine_diff_density_min -1.046
_refine_diff_density_rms 0.314
_refine_ls_extinction_coef 0.0196(15)
_refine_ls_extinction_expression Fc^*^=kFc[1+0.001xFc^2^\l^3^/sin(2\q)]^-1/4^
_refine_ls_extinction_method SHELXL
_refine_ls_goodness_of_fit_ref 1.124
_refine_ls_hydrogen_treatment fixed
_refine_ls_matrix_type full
_refine_ls_number_parameters 443
_refine_ls_number_reflns 7545
_refine_ls_number_restraints 0
_refine_ls_restrained_S_all 1.124
_refine_ls_R_factor_all 0.1134
_refine_ls_R_factor_gt 0.0691
_refine_ls_shift/su_max 0.001
_refine_ls_shift/su_mean 0.000
_refine_ls_structure_factor_coef Fsqd
_refine_ls_weighting_details 'calc w=1/[\s^2^(Fo^2^)+(0.1082P)^2^+0.0000P] where P=(Fo^2^+2Fc^2^)/3'
_refine_ls_weighting_scheme calc
_refine_ls_wR_factor_gt 0.1595
_refine_ls_wR_factor_ref 0.1977
_reflns_number_gt 5282
_reflns_number_total 7545
_reflns_threshold_expression >2sigma(I)
_cod_data_source_file ic702293d-file002_5.cif
_cod_data_source_block 4767
_cod_original_cell_volume 4135.47(17)
_cod_original_sg_symbol_H-M 'P 21/n'
_cod_database_code 4304728

loop_
_symmetry_equiv_pos_as_xyz
'x, y, z'
'-x+1/2, y+1/2, -z+1/2'
'-x, -y, -z'
'x-1/2, -y-1/2, z-1/2'

loop_
_atom_site_label
_atom_site_type_symbol
_atom_site_fract_x
_atom_site_fract_y
_atom_site_fract_z
_atom_site_U_iso_or_equiv
_atom_site_adp_type
_atom_site_occupancy
_atom_site_symmetry_multiplicity
_atom_site_calc_flag
_atom_site_refinement_flags
_atom_site_disorder_assembly
_atom_site_disorder_group
Zr1 Zr 0.50017(2) 0.01500(4) 0.75973(3) 0.0327(2) Uani 1 1 d . . .
F1 F 0.39687(16) 0.1123(2) 0.65625(16) 0.0481(7) Uani 1 1 d . . .
F2 F 0.50662(18) -0.0711(2) 0.64907(17) 0.0544(8) Uani 1 1 d . . .
N1 N 0.3903(2) -0.0712(3) 0.7164(2) 0.0343(9) Uani 1 1 d . . .
N2 N 0.5750(2) 0.1009(3) 0.7174(2) 0.0338(9) Uani 1 1 d . . .
C1 C 0.3843(3) -0.1743(4) 0.7453(3) 0.0396(11) Uani 1 1 d . . .
C2 C 0.3907(3) -0.2655(4) 0.7066(3) 0.0453(12) Uani 1 1 d . . .
C3 C 0.3954(3) -0.2645(4) 0.6298(3) 0.0500(13) Uani 1 1 d . . .
H3 H 0.3940 -0.1919 0.6154 0.060 Uiso 1 1 d R . .
C4 C 0.3242(4) -0.3212(5) 0.5695(4) 0.0712(18) Uani 1 1 d . . .
H4A H 0.3282 -0.3190 0.5213 0.085 Uiso 1 1 d R . .
H4B H 0.2760 -0.2877 0.5654 0.085 Uiso 1 1 d R . .
H4C H 0.3242 -0.3932 0.5847 0.085 Uiso 1 1 d R . .
C5 C 0.4713(4) -0.3127(4) 0.6317(4) 0.0596(16) Uani 1 1 d . . .
H5A H 0.4727 -0.3093 0.5824 0.071 Uiso 1 1 d R . .
H5B H 0.4730 -0.3851 0.6468 0.071 Uiso 1 1 d R . .
H5C H 0.5160 -0.2758 0.6674 0.071 Uiso 1 1 d R . .
C6 C 0.3887(4) -0.3631(4) 0.7389(3) 0.0575(15) Uani 1 1 d . . .
H6 H 0.3926 -0.4264 0.7133 0.069 Uiso 1 1 d R . .
C7 C 0.3803(4) -0.3706(5) 0.8079(4) 0.0666(17) Uani 1 1 d . . .
H7 H 0.3798 -0.4388 0.8294 0.080 Uiso 1 1 d R . .
C8 C 0.3732(4) -0.2827(5) 0.8437(3) 0.0608(16) Uani 1 1 d . . .
H8 H 0.3673 -0.2893 0.8909 0.073 Uiso 1 1 d R . .
C9 C 0.3740(3) -0.1825(4) 0.8141(3) 0.0454(13) Uani 1 1 d . . .
C10 C 0.3601(3) -0.0866(5) 0.8540(3) 0.0516(14) Uani 1 1 d . . .
H10 H 0.3788 -0.0267 0.8354 0.062 Uiso 1 1 d R . .
C11 C 0.4058(4) -0.0886(6) 0.9400(3) 0.0733(19) Uani 1 1 d . . .
H11A H 0.3951 -0.0257 0.9620 0.088 Uiso 1 1 d R . .
H11B H 0.4614 -0.0935 0.9523 0.088 Uiso 1 1 d R . .
H11C H 0.3890 -0.1489 0.9598 0.088 Uiso 1 1 d R . .
C12 C 0.2719(4) -0.0726(6) 0.8342(4) 0.079(2) Uani 1 1 d . . .
H12A H 0.2633 -0.0108 0.8587 0.095 Uiso 1 1 d R . .
H12B H 0.2529 -0.1335 0.8513 0.095 Uiso 1 1 d R . .
H12C H 0.2441 -0.0656 0.7803 0.095 Uiso 1 1 d R . .
C13 C 0.3222(3) -0.0363(4) 0.6564(3) 0.0367(11) Uani 1 1 d . . .
C14 C 0.2498(3) -0.0886(5) 0.6242(3) 0.0518(14) Uani 1 1 d . . .
H14 H 0.2433 -0.1555 0.6443 0.062 Uiso 1 1 d R . .
C15 C 0.1873(3) -0.0445(6) 0.5639(4) 0.0621(17) Uani 1 1 d . . .
H15 H 0.1383 -0.0821 0.5410 0.075 Uiso 1 1 d R . .
C16 C 0.1935(3) 0.0530(6) 0.5347(3) 0.0638(17) Uani 1 1 d . . .
H16 H 0.1493 0.0815 0.4929 0.077 Uiso 1 1 d R . .
C17 C 0.2636(3) 0.1078(5) 0.5657(3) 0.0503(14) Uani 1 1 d . . .
H17 H 0.2675 0.1760 0.5459 0.060 Uiso 1 1 d R . .
C18 C 0.3240(3) 0.0614(4) 0.6242(3) 0.0413(12) Uani 1 1 d . . .
C19 C 0.6085(3) 0.2031(4) 0.7474(3) 0.0369(11) Uani 1 1 d . . .
C20 C 0.5713(3) 0.2962(4) 0.7101(3) 0.0446(12) Uani 1 1 d . . .
C21 C 0.5004(3) 0.2973(4) 0.6345(3) 0.0465(13) Uani 1 1 d . . .
H21 H 0.4866 0.2249 0.6214 0.056 Uiso 1 1 d R . .
C22 C 0.4292(3) 0.3537(5) 0.6376(3) 0.0589(15) Uani 1 1 d . . .
H22A H 0.3860 0.3510 0.5888 0.071 Uiso 1 1 d R . .
H22B H 0.4433 0.4258 0.6515 0.071 Uiso 1 1 d R . .
H22C H 0.4139 0.3208 0.6746 0.071 Uiso 1 1 d R . .
C23 C 0.5227(4) 0.3464(5) 0.5727(3) 0.0688(17) Uani 1 1 d . . .
H23A H 0.4778 0.3449 0.5250 0.083 Uiso 1 1 d R . .
H23B H 0.5656 0.3084 0.5682 0.083 Uiso 1 1 d R . .
H23C H 0.5383 0.4181 0.5865 0.083 Uiso 1 1 d R . .
C24 C 0.6030(3) 0.3929(4) 0.7437(3) 0.0572(15) Uani 1 1 d . . .
H24 H 0.5774 0.4568 0.7195 0.069 Uiso 1 1 d R . .
C25 C 0.6696(4) 0.3980(5) 0.8094(4) 0.0709(18) Uani 1 1 d . . .
H25 H 0.6905 0.4652 0.8309 0.085 Uiso 1 1 d R . .
C26 C 0.7066(4) 0.3067(5) 0.8445(3) 0.0605(16) Uani 1 1 d . . .
H26 H 0.7536 0.3116 0.8901 0.073 Uiso 1 1 d R . .
C27 C 0.6777(3) 0.2071(4) 0.8148(3) 0.0425(12) Uani 1 1 d . . .
C28 C 0.7228(3) 0.1106(4) 0.8535(3) 0.0503(13) Uani 1 1 d . . .
H28 H 0.6880 0.0527 0.8304 0.060 Uiso 1 1 d R . .
C29 C 0.7439(4) 0.1084(6) 0.9383(3) 0.0726(18) Uani 1 1 d . . .
H29A H 0.7715 0.0440 0.9587 0.087 Uiso 1 1 d R . .
H29B H 0.6973 0.1124 0.9488 0.087 Uiso 1 1 d R . .
H29C H 0.7776 0.1673 0.9613 0.087 Uiso 1 1 d R . .
C30 C 0.7961(4) 0.0973(6) 0.8373(4) 0.085(2) Uani 1 1 d . . .
H30A H 0.8240 0.0347 0.8616 0.102 Uiso 1 1 d R . .
H30B H 0.8295 0.1575 0.8565 0.102 Uiso 1 1 d R . .
H30C H 0.7812 0.0920 0.7837 0.102 Uiso 1 1 d R . .
C31 C 0.5934(3) 0.0655(4) 0.6578(3) 0.0370(11) Uani 1 1 d . . .
C32 C 0.6445(3) 0.1121(5) 0.6291(3) 0.0496(14) Uani 1 1 d . . .
H32 H 0.6715 0.1759 0.6520 0.060 Uiso 1 1 d R . .
C33 C 0.6567(3) 0.0665(6) 0.5687(3) 0.0599(17) Uani 1 1 d . . .
H33 H 0.6909 0.1002 0.5488 0.072 Uiso 1 1 d R . .
C34 C 0.6196(4) -0.0260(5) 0.5365(3) 0.0596(16) Uani 1 1 d . . .
H34 H 0.6294 -0.0567 0.4955 0.072 Uiso 1 1 d R . .
C35 C 0.5696(3) -0.0747(5) 0.5634(3) 0.0519(14) Uani 1 1 d . . .
H35 H 0.5427 -0.1396 0.5432 0.062 Uiso 1 1 d R . .
C36 C 0.5583(3) -0.0269(4) 0.6215(3) 0.0413(12) Uani 1 1 d . . .
C37 C 0.4971(3) 0.1326(4) 0.8428(3) 0.0512(14) Uani 1 1 d . . .
H37A H 0.4789 0.0994 0.8776 0.061 Uiso 1 1 d R . .
H37B H 0.5493 0.1602 0.8701 0.061 Uiso 1 1 d R . .
C38 C 0.4509(5) 0.2303(6) 0.8298(4) 0.095(2) Uani 1 1 d . . .
H38 H 0.4560 0.2648 0.7876 0.114 Uiso 1 1 d R . .
C39 C 0.3614(5) 0.2078(7) 0.8096(5) 0.100(3) Uani 1 1 d . . .
H39A H 0.3322 0.2727 0.7997 0.120 Uiso 1 1 d R . .
H39B H 0.3563 0.1724 0.8515 0.120 Uiso 1 1 d R . .
H39C H 0.3409 0.1637 0.7655 0.120 Uiso 1 1 d R . .
C40 C 0.4794(8) 0.3047(8) 0.8985(6) 0.169(5) Uani 1 1 d . . .
H40A H 0.4481 0.3677 0.8863 0.202 Uiso 1 1 d R . .
H40B H 0.5339 0.3226 0.9124 0.202 Uiso 1 1 d R . .
H40C H 0.4735 0.2694 0.9400 0.202 Uiso 1 1 d R . .
C41 C 0.5739(3) -0.0993(4) 0.8454(3) 0.0536(14) Uani 1 1 d . . .
H41A H 0.6233 -0.0667 0.8762 0.064 Uiso 1 1 d R . .
H41B H 0.5469 -0.1201 0.8768 0.064 Uiso 1 1 d R . .
C42 C 0.6013(4) -0.2029(5) 0.8300(4) 0.076(2) Uani 1 1 d . . .
H42 H 0.5576 -0.2315 0.7877 0.091 Uiso 1 1 d R . .
C43 C 0.6212(6) -0.2822(6) 0.8937(5) 0.125(4) Uani 1 1 d . . .
H43A H 0.6380 -0.3479 0.8802 0.150 Uiso 1 1 d R . .
H43B H 0.5749 -0.2935 0.9038 0.150 Uiso 1 1 d R . .
H43C H 0.6627 -0.2541 0.9380 0.150 Uiso 1 1 d R . .
C44 C 0.6710(5) -0.1906(6) 0.8076(5) 0.101(3) Uani 1 1 d . . .
H44A H 0.6869 -0.2582 0.7961 0.121 Uiso 1 1 d R . .
H44B H 0.7141 -0.1595 0.8492 0.121 Uiso 1 1 d R . .
H44C H 0.6567 -0.1457 0.7640 0.121 Uiso 1 1 d R . .

loop_
_atom_site_aniso_label
_atom_site_aniso_U_11
_atom_site_aniso_U_22
_atom_site_aniso_U_33
_atom_site_aniso_U_23
_atom_site_aniso_U_13
_atom_site_aniso_U_12
Zr1 0.0313(3) 0.0365(3) 0.0319(3) 0.00096(19) 0.0142(2) 0.0008(2)
F1 0.0393(16) 0.0460(17) 0.0559(19) 0.0148(14) 0.0158(14) -0.0004(13)
F2 0.066(2) 0.0513(18) 0.061(2) -0.0173(15) 0.0412(17) -0.0196(15)
N1 0.040(2) 0.036(2) 0.033(2) 0.0021(17) 0.0210(19) -0.0035(18)
N2 0.0274(19) 0.041(2) 0.033(2) -0.0032(17) 0.0118(17) -0.0036(17)
C1 0.040(3) 0.038(3) 0.042(3) 0.001(2) 0.017(2) -0.009(2)
C2 0.051(3) 0.041(3) 0.048(3) -0.001(2) 0.024(3) -0.005(2)
C3 0.069(4) 0.033(3) 0.052(3) -0.006(2) 0.028(3) -0.007(3)
C4 0.080(4) 0.068(4) 0.063(4) -0.015(3) 0.026(4) -0.021(4)
C5 0.077(4) 0.047(3) 0.065(4) -0.009(3) 0.040(3) -0.003(3)
C6 0.072(4) 0.042(3) 0.065(4) -0.003(3) 0.034(3) -0.015(3)
C7 0.085(5) 0.048(4) 0.066(4) 0.014(3) 0.029(4) -0.010(3)
C8 0.078(4) 0.062(4) 0.051(4) 0.007(3) 0.034(3) -0.018(3)
C9 0.048(3) 0.058(3) 0.033(3) -0.003(2) 0.019(2) -0.015(3)
C10 0.059(3) 0.064(4) 0.042(3) -0.002(3) 0.031(3) -0.014(3)
C11 0.086(5) 0.089(5) 0.053(4) -0.019(3) 0.037(4) -0.023(4)
C12 0.072(4) 0.089(5) 0.078(5) -0.023(4) 0.032(4) -0.004(4)
C13 0.033(2) 0.047(3) 0.034(3) -0.003(2) 0.016(2) -0.001(2)
C14 0.044(3) 0.059(4) 0.056(4) -0.007(3) 0.025(3) -0.008(3)
C15 0.036(3) 0.089(5) 0.056(4) -0.021(3) 0.013(3) -0.002(3)
C16 0.044(3) 0.100(5) 0.040(3) -0.005(3) 0.009(3) 0.025(3)
C17 0.052(3) 0.065(4) 0.038(3) 0.006(3) 0.021(3) 0.016(3)
C18 0.037(3) 0.055(3) 0.035(3) -0.001(2) 0.017(2) 0.004(2)
C19 0.034(2) 0.041(3) 0.038(3) -0.004(2) 0.017(2) -0.005(2)
C20 0.049(3) 0.039(3) 0.047(3) 0.001(2) 0.020(3) -0.009(2)
C21 0.049(3) 0.040(3) 0.045(3) 0.004(2) 0.014(3) -0.004(2)
C22 0.052(3) 0.054(3) 0.064(4) 0.006(3) 0.017(3) 0.009(3)
C23 0.074(4) 0.072(4) 0.059(4) 0.017(3) 0.025(3) -0.003(3)
C24 0.061(4) 0.041(3) 0.058(4) 0.001(3) 0.012(3) -0.009(3)
C25 0.078(4) 0.051(4) 0.066(4) -0.012(3) 0.010(4) -0.021(3)
C26 0.055(3) 0.069(4) 0.048(4) -0.005(3) 0.010(3) -0.018(3)
C27 0.034(3) 0.051(3) 0.040(3) -0.003(2) 0.013(2) -0.009(2)
C28 0.033(3) 0.058(3) 0.050(3) 0.000(3) 0.006(2) -0.004(2)
C29 0.071(4) 0.090(5) 0.044(4) 0.014(3) 0.010(3) 0.011(4)
C30 0.057(4) 0.111(6) 0.084(5) 0.015(4) 0.026(4) 0.032(4)
C31 0.033(2) 0.045(3) 0.033(3) 0.005(2) 0.013(2) 0.008(2)
C32 0.035(3) 0.063(4) 0.052(3) 0.011(3) 0.019(3) 0.001(3)
C33 0.044(3) 0.096(5) 0.055(4) 0.018(3) 0.036(3) 0.016(3)
C34 0.057(4) 0.082(4) 0.044(3) 0.003(3) 0.024(3) 0.027(3)
C35 0.052(3) 0.059(4) 0.050(3) -0.009(3) 0.026(3) 0.007(3)
C36 0.041(3) 0.049(3) 0.039(3) 0.003(2) 0.022(2) 0.004(2)
C37 0.050(3) 0.061(4) 0.051(3) -0.019(3) 0.028(3) -0.011(3)
C38 0.132(7) 0.077(5) 0.077(5) -0.009(4) 0.042(5) 0.024(5)
C39 0.094(6) 0.124(7) 0.089(6) 0.002(5) 0.043(5) 0.069(5)
C40 0.214(13) 0.089(7) 0.160(10) -0.067(7) 0.029(9) 0.032(7)
C41 0.047(3) 0.056(3) 0.057(4) 0.013(3) 0.018(3) 0.001(3)
C42 0.071(4) 0.062(4) 0.072(5) -0.002(3) 0.004(4) 0.020(3)
C43 0.130(8) 0.075(5) 0.130(8) 0.045(5) 0.009(6) 0.028(5)
C44 0.091(6) 0.099(6) 0.098(6) -0.008(5) 0.022(5) 0.060(5)

loop_
_atom_type_symbol
_atom_type_description
_atom_type_scat_dispersion_real
_atom_type_scat_dispersion_imag
_atom_type_scat_source
C C 0.0033 0.0016 'International Tables Vol C Tables 4.2.6.8 and 6.1.1.4'
H H 0.0000 0.0000 'International Tables Vol C Tables 4.2.6.8 and 6.1.1.4'
Zr Zr -2.9673 0.5597 'International Tables Vol C Tables 4.2.6.8 and 6.1.1.4'
N N 0.0061 0.0033 'International Tables Vol C Tables 4.2.6.8 and 6.1.1.4'
F F 0.0171 0.0103 'International Tables Vol C Tables 4.2.6.8 and 6.1.1.4'

loop_
_geom_angle_atom_site_label_1
_geom_angle_atom_site_label_2
_geom_angle_atom_site_label_3
_geom_angle
_geom_angle_site_symmetry_1
_geom_angle_site_symmetry_3
_geom_angle_publ_flag
N2 Zr1 N1 139.00(14) . . ?
N2 Zr1 C37 97.88(17) . . ?
N1 Zr1 C37 109.36(17) . . ?
N2 Zr1 C41 108.44(17) . . ?
N1 Zr1 C41 99.20(18) . . ?
C37 Zr1 C41 95.1(2) . . ?
N2 Zr1 F2 68.60(12) . . ?
N1 Zr1 F2 78.53(11) . . ?
C37 Zr1 F2 163.97(17) . . ?
C41 Zr1 F2 97.32(17) . . ?
N2 Zr1 F1 81.24(11) . . ?
N1 Zr1 F1 68.74(12) . . ?
C37 Zr1 F1 90.67(17) . . ?
C41 Zr1 F1 167.83(16) . . ?
F2 Zr1 F1 79.07(10) . . ?
C18 F1 Zr1 115.1(3) . . ?
C36 F2 Zr1 115.8(3) . . ?
C13 N1 C1 115.1(4) . . ?
C13 N1 Zr1 123.8(3) . . ?
C1 N1 Zr1 121.0(3) . . ?
C31 N2 C19 114.2(4) . . ?
C31 N2 Zr1 123.4(3) . . ?
C19 N2 Zr1 122.4(3) . . ?
C2 C1 C9 120.4(4) . . ?
C2 C1 N1 120.5(4) . . ?
C9 C1 N1 119.1(4) . . ?
C6 C2 C1 118.2(5) . . ?
C6 C2 C3 117.7(5) . . ?
C1 C2 C3 124.0(4) . . ?
C2 C3 C5 112.7(5) . . ?
C2 C3 C4 111.5(5) . . ?
C5 C3 C4 109.4(5) . . ?
C2 C3 H3 106.5 . . ?
C5 C3 H3 108.2 . . ?
C4 C3 H3 108.3 . . ?
C3 C4 H4A 110.1 . . ?
C3 C4 H4B 109.8 . . ?
H4A C4 H4B 109.5 . . ?
C3 C4 H4C 108.6 . . ?
H4A C4 H4C 109.4 . . ?
H4B C4 H4C 109.5 . . ?
C3 C5 H5A 110.3 . . ?
C3 C5 H5B 108.2 . . ?
H5A C5 H5B 109.4 . . ?
C3 C5 H5C 110.0 . . ?
H5A C5 H5C 109.4 . . ?
H5B C5 H5C 109.6 . . ?
C2 C6 C7 121.1(5) . . ?
C2 C6 H6 119.6 . . ?
C7 C6 H6 119.3 . . ?
C8 C7 C6 120.1(5) . . ?
C8 C7 H7 120.4 . . ?
C6 C7 H7 119.5 . . ?
C7 C8 C9 121.8(5) . . ?
C7 C8 H8 118.9 . . ?
C9 C8 H8 119.3 . . ?
C8 C9 C1 118.5(5) . . ?
C8 C9 C10 119.5(5) . . ?
C1 C9 C10 122.0(5) . . ?
C9 C10 C12 110.3(5) . . ?
C9 C10 C11 113.8(5) . . ?
C12 C10 C11 110.2(5) . . ?
C9 C10 H10 106.7 . . ?
C12 C10 H10 108.7 . . ?
C11 C10 H10 106.9 . . ?
C10 C11 H11A 110.0 . . ?
C10 C11 H11B 110.0 . . ?
H11A C11 H11B 109.5 . . ?
C10 C11 H11C 108.5 . . ?
H11A C11 H11C 109.4 . . ?
H11B C11 H11C 109.5 . . ?
C10 C12 H12A 109.9 . . ?
C10 C12 H12B 108.6 . . ?
H12A C12 H12B 109.6 . . ?
C10 C12 H12C 109.8 . . ?
H12A C12 H12C 109.5 . . ?
H12B C12 H12C 109.5 . . ?
C18 C13 C14 114.4(5) . . ?
C18 C13 N1 118.5(4) . . ?
C14 C13 N1 127.1(5) . . ?
C15 C14 C13 120.6(5) . . ?
C15 C14 H14 119.9 . . ?
C13 C14 H14 119.5 . . ?
C16 C15 C14 121.7(5) . . ?
C16 C15 H15 118.3 . . ?
C14 C15 H15 120.0 . . ?
C17 C16 C15 119.4(5) . . ?
C17 C16 H16 120.7 . . ?
C15 C16 H16 119.9 . . ?
C18 C17 C16 117.3(6) . . ?
C18 C17 H17 123.5 . . ?
C16 C17 H17 119.3 . . ?
C17 C18 C13 126.6(5) . . ?
C17 C18 F1 119.5(5) . . ?
C13 C18 F1 113.9(4) . . ?
C20 C19 C27 121.1(4) . . ?
C20 C19 N2 120.0(4) . . ?
C27 C19 N2 118.9(4) . . ?
C24 C20 C19 118.0(5) . . ?
C24 C20 C21 118.4(5) . . ?
C19 C20 C21 123.6(5) . . ?
C22 C21 C20 113.2(4) . . ?
C22 C21 C23 110.0(5) . . ?
C20 C21 C23 110.5(4) . . ?
C22 C21 H21 108.6 . . ?
C20 C21 H21 106.3 . . ?
C23 C21 H21 108.1 . . ?
C21 C22 H22A 109.8 . . ?
C21 C22 H22B 108.5 . . ?
H22A C22 H22B 109.5 . . ?
C21 C22 H22C 109.9 . . ?
H22A C22 H22C 109.6 . . ?
H22B C22 H22C 109.6 . . ?
C21 C23 H23A 109.6 . . ?
C21 C23 H23B 110.6 . . ?
H23A C23 H23B 109.4 . . ?
C21 C23 H23C 108.3 . . ?
H23A C23 H23C 109.4 . . ?
H23B C23 H23C 109.5 . . ?
C25 C24 C20 121.5(6) . . ?
C25 C24 H24 119.7 . . ?
C20 C24 H24 118.8 . . ?
C24 C25 C26 120.1(6) . . ?
C24 C25 H25 119.9 . . ?
C26 C25 H25 120.0 . . ?
C25 C26 C27 121.6(5) . . ?
C25 C26 H26 119.0 . . ?
C27 C26 H26 119.4 . . ?
C26 C27 C19 117.7(5) . . ?
C26 C27 C28 119.1(5) . . ?
C19 C27 C28 123.1(5) . . ?
C27 C28 C30 110.8(5) . . ?
C27 C28 C29 113.7(5) . . ?
C30 C28 C29 110.6(5) . . ?
C27 C28 H28 104.9 . . ?
C30 C28 H28 107.9 . . ?
C29 C28 H28 108.7 . . ?
C28 C29 H29A 108.8 . . ?
C28 C29 H29B 111.0 . . ?
H29A C29 H29B 109.4 . . ?
C28 C29 H29C 108.8 . . ?
H29A C29 H29C 109.5 . . ?
H29B C29 H29C 109.4 . . ?
C28 C30 H30A 110.0 . . ?
C28 C30 H30B 108.8 . . ?
H30A C30 H30B 109.5 . . ?
C28 C30 H30C 109.4 . . ?
H30A C30 H30C 109.5 . . ?
H30B C30 H30C 109.6 . . ?
C36 C31 N2 117.9(4) . . ?
C36 C31 C32 114.4(4) . . ?
N2 C31 C32 127.7(5) . . ?
C33 C32 C31 120.7(5) . . ?
C33 C32 H32 120.3 . . ?
C31 C32 H32 118.9 . . ?
C34 C33 C32 120.8(5) . . ?
C34 C33 H33 119.3 . . ?
C32 C33 H33 119.9 . . ?
C35 C34 C33 120.3(5) . . ?
C35 C34 H34 120.2 . . ?
C33 C34 H34 119.5 . . ?
C36 C35 C34 117.1(5) . . ?
C36 C35 H35 119.5 . . ?
C34 C35 H35 123.4 . . ?
C35 C36 F2 119.4(5) . . ?
C35 C36 C31 126.7(5) . . ?
F2 C36 C31 114.0(4) . . ?
C38 C37 Zr1 129.0(5) . . ?
C38 C37 H37A 98.5 . . ?
Zr1 C37 H37A 109.1 . . ?
C38 C37 H37B 100.0 . . ?
Zr1 C37 H37B 109.5 . . ?
H37A C37 H37B 109.4 . . ?
C37 C38 C40 113.3(7) . . ?
C37 C38 C39 111.9(6) . . ?
C40 C38 C39 107.0(8) . . ?
C37 C38 H38 106.4 . . ?
C40 C38 H38 109.4 . . ?
C39 C38 H38 108.8 . . ?
C38 C39 H39A 110.3 . . ?
C38 C39 H39B 108.9 . . ?
H39A C39 H39B 109.4 . . ?
C38 C39 H39C 109.4 . . ?
H39A C39 H39C 109.4 . . ?
H39B C39 H39C 109.5 . . ?
C38 C40 H40A 109.6 . . ?
C38 C40 H40B 110.3 . . ?
H40A C40 H40B 109.5 . . ?
C38 C40 H40C 108.4 . . ?
H40A C40 H40C 109.6 . . ?
H40B C40 H40C 109.4 . . ?
C42 C41 Zr1 126.3(4) . . ?
C42 C41 H41A 101.0 . . ?
Zr1 C41 H41A 109.2 . . ?
C42 C41 H41B 100.7 . . ?
Zr1 C41 H41B 109.2 . . ?
H41A C41 H41B 109.4 . . ?
C41 C42 C43 114.8(7) . . ?
C41 C42 C44 111.1(6) . . ?
C43 C42 C44 109.8(6) . . ?
C41 C42 H42 105.5 . . ?
C43 C42 H42 106.6 . . ?
C44 C42 H42 108.6 . . ?
C42 C43 H43A 110.9 . . ?
C42 C43 H43B 108.4 . . ?
H43A C43 H43B 109.6 . . ?
C42 C43 H43C 108.8 . . ?
H43A C43 H43C 109.5 . . ?
H43B C43 H43C 109.6 . . ?
C42 C44 H44A 110.1 . . ?
C42 C44 H44B 108.7 . . ?
H44A C44 H44B 109.4 . . ?
C42 C44 H44C 109.9 . . ?
H44A C44 H44C 109.3 . . ?
H44B C44 H44C 109.4 . . ?

loop_
_geom_bond_atom_site_label_1
_geom_bond_atom_site_label_2
_geom_bond_distance
_geom_bond_site_symmetry_2
_geom_bond_publ_flag
Zr1 N2 2.159(4) . ?
Zr1 N1 2.159(4) . ?
Zr1 C37 2.203(5) . ?
Zr1 C41 2.211(5) . ?
Zr1 F2 2.438(3) . ?
Zr1 F1 2.470(3) . ?
F1 C18 1.396(6) . ?
F2 C36 1.381(5) . ?
N1 C13 1.398(6) . ?
N1 C1 1.442(6) . ?
N2 C31 1.395(6) . ?
N2 C19 1.454(6) . ?
C1 C2 1.406(7) . ?
C1 C9 1.415(7) . ?
C2 C6 1.393(7) . ?
C2 C3 1.515(7) . ?
C3 C5 1.515(8) . ?
C3 C4 1.543(8) . ?
C3 H3 0.9594 . ?
C4 H4A 0.9600 . ?
C4 H4B 0.9606 . ?
C4 H4C 0.9593 . ?
C5 H5A 0.9605 . ?
C5 H5B 0.9603 . ?
C5 H5C 0.9594 . ?
C6 C7 1.400(8) . ?
C6 H6 0.9599 . ?
C7 C8 1.345(8) . ?
C7 H7 0.9609 . ?
C8 C9 1.396(8) . ?
C8 H8 0.9608 . ?
C9 C10 1.515(7) . ?
C10 C12 1.527(8) . ?
C10 C11 1.528(8) . ?
C10 H10 0.9611 . ?
C11 H11A 0.9603 . ?
C11 H11B 0.9591 . ?
C11 H11C 0.9598 . ?
C12 H12A 0.9603 . ?
C12 H12B 0.9595 . ?
C12 H12C 0.9608 . ?
C13 C18 1.393(7) . ?
C13 C14 1.397(7) . ?
C14 C15 1.387(8) . ?
C14 H14 0.9601 . ?
C15 C16 1.381(9) . ?
C15 H15 0.9604 . ?
C16 C17 1.378(8) . ?
C16 H16 0.9595 . ?
C17 C18 1.362(7) . ?
C17 H17 0.9598 . ?
C19 C20 1.411(7) . ?
C19 C27 1.412(7) . ?
C20 C24 1.401(7) . ?
C20 C21 1.521(7) . ?
C21 C22 1.518(7) . ?
C21 C23 1.538(8) . ?
C21 H21 0.9598 . ?
C22 H22A 0.9604 . ?
C22 H22B 0.9596 . ?
C22 H22C 0.9600 . ?
C23 H23A 0.9611 . ?
C23 H23B 0.9602 . ?
C23 H23C 0.9593 . ?
C24 C25 1.371(8) . ?
C24 H24 0.9604 . ?
C25 C26 1.377(8) . ?
C25 H25 0.9592 . ?
C26 C27 1.402(7) . ?
C26 H26 0.9592 . ?
C27 C28 1.501(7) . ?
C28 C30 1.514(8) . ?
C28 C29 1.521(8) . ?
C28 H28 0.9605 . ?
C29 H29A 0.9603 . ?
C29 H29B 0.9603 . ?
C29 H29C 0.9603 . ?
C30 H30A 0.9607 . ?
C30 H30B 0.9585 . ?
C30 H30C 0.9583 . ?
C31 C36 1.386(7) . ?
C31 C32 1.399(6) . ?
C32 C33 1.397(8) . ?
C32 H32 0.9607 . ?
C33 C34 1.375(9) . ?
C33 H33 0.9597 . ?
C34 C35 1.373(8) . ?
C34 H34 0.9598 . ?
C35 C36 1.360(7) . ?
C35 H35 0.9603 . ?
C37 C38 1.469(9) . ?
C37 H37A 0.9584 . ?
C37 H37B 0.9611 . ?
C38 C40 1.537(11) . ?
C38 C39 1.565(12) . ?
C38 H38 0.9598 . ?
C39 H39A 0.9609 . ?
C39 H39B 0.9600 . ?
C39 H39C 0.9596 . ?
C40 H40A 0.9591 . ?
C40 H40B 0.9596 . ?
C40 H40C 0.9591 . ?
C41 C42 1.480(8) . ?
C41 H41A 0.9609 . ?
C41 H41B 0.9610 . ?
C42 C43 1.514(10) . ?
C42 C44 1.519(11) . ?
C42 H42 0.9601 . ?
C43 H43A 0.9607 . ?
C43 H43B 0.9599 . ?
C43 H43C 0.9594 . ?
C44 H44A 0.9606 . ?
C44 H44B 0.9603 . ?
C44 H44C 0.9602 . ?
